data_1501818
loop_
_publ_author_name
'Chao, Chih-Hua'
'Chou, Kuei-Ju'
'Wen, Zhi-Hong'
'Wang, Guey-Horng'
'Wu, Yang-Chang'
'Dai, Chang-Feng'
'Sheu, Jyh-Horng'

_publ_section_title
;
 Paraminabeolides A-F, cytotoxic and anti-inflammatory marine withanolides
 from the soft coral Paraminabea acronocephala.
;
_journal_issue 5
_journal_name_full 'Journal of natural products'
_journal_page_first 1132
_journal_page_last 1141
_journal_paper_doi 10.1021/np2000705
_journal_volume 74
_journal_year 2011
_chemical_absolute_configuration unk
_chemical_formula_moiety 'C29 H42 O5'
_chemical_formula_sum 'C29 H42 O5'
_chemical_formula_weight 470.65
_chemical_name_systematic
;
 ?
;
_space_group_IT_number 4
_symmetry_cell_setting monoclinic
_symmetry_space_group_name_Hall 'P 2yb'
_symmetry_space_group_name_H-M 'P 1 21 1'
_atom_sites_solution_hydrogens geom
_atom_sites_solution_primary direct
_atom_sites_solution_secondary difmap
_audit_creation_date 2010-07-06
_audit_creation_method SHELXL-97
_cell_angle_alpha 90.00
_cell_angle_beta 105.886(15)
_cell_angle_gamma 90.00
_cell_formula_units_Z 2
_cell_length_a 13.846(4)
_cell_length_b 6.1634(17)
_cell_length_c 15.497(4)
_cell_measurement_reflns_used 6590
_cell_measurement_temperature 150(2)
_cell_measurement_theta_max 25.16
_cell_measurement_theta_min 2.31
_cell_volume 1272.0(6)
_computing_cell_refinement 'Bruker SMART'
_computing_data_collection 'Bruker SMART'
_computing_data_reduction 'Bruker SAINT'
_computing_molecular_graphics 'ORTEP-3 for Windows (Farrugia, 1997)'
_computing_publication_material 'WINGX publication routines (Farrugia, 1999)'
_computing_structure_refinement 'SHELXL-97 (Sheldrick, 1997)'
_computing_structure_solution 'SIR92 (Altomare et al., 1993)'
_diffrn_ambient_temperature 150(2)
_diffrn_measured_fraction_theta_full 0.988
_diffrn_measured_fraction_theta_max 0.988
_diffrn_measurement_device_type 'CCD area detector'
_diffrn_measurement_method 'phi and omega scans'
_diffrn_radiation_monochromator graphite
_diffrn_radiation_source 'fine-focus sealed tube'
_diffrn_radiation_type MoK\a
_diffrn_radiation_wavelength 0.71073
_diffrn_reflns_av_R_equivalents 0.0170
_diffrn_reflns_av_sigmaI/netI 0.0217
_diffrn_reflns_limit_h_max 13
_diffrn_reflns_limit_h_min -16
_diffrn_reflns_limit_k_max 7
_diffrn_reflns_limit_k_min -7
_diffrn_reflns_limit_l_max 18
_diffrn_reflns_limit_l_min -18
_diffrn_reflns_number 8917
_diffrn_reflns_theta_full 25.16
_diffrn_reflns_theta_max 25.16
_diffrn_reflns_theta_min 1.37
_exptl_absorpt_coefficient_mu 0.082
_exptl_absorpt_correction_T_max 0.7452
_exptl_absorpt_correction_T_min 0.6758
_exptl_absorpt_correction_type psi-scan
_exptl_crystal_colour colorless
_exptl_crystal_density_diffrn 1.229
_exptl_crystal_density_method 'not measured'
_exptl_crystal_description prism
_exptl_crystal_F_000 512
_exptl_crystal_size_max 0.6
_exptl_crystal_size_mid 0.5
_exptl_crystal_size_min 0.4
_refine_diff_density_max 0.241
_refine_diff_density_min -0.153
_refine_diff_density_rms 0.034
_refine_ls_abs_structure_details 'Flack H D (1983), Acta Cryst. A39, 876-881'
_refine_ls_abs_structure_Flack -0.5(9)
_refine_ls_extinction_method none
_refine_ls_goodness_of_fit_ref 1.065
_refine_ls_hydrogen_treatment constr
_refine_ls_matrix_type full
_refine_ls_number_parameters 312
_refine_ls_number_reflns 3933
_refine_ls_number_restraints 1
_refine_ls_restrained_S_all 1.065
_refine_ls_R_factor_all 0.0301
_refine_ls_R_factor_gt 0.0285
_refine_ls_shift/su_max 0.000
_refine_ls_shift/su_mean 0.000
_refine_ls_structure_factor_coef Fsqd
_refine_ls_weighting_details 'calc w=1/[\s^2^(Fo^2^)+(0.0324P)^2^+0.3357P] where P=(Fo^2^+2Fc^2^)/3'
_refine_ls_weighting_scheme calc
_refine_ls_wR_factor_gt 0.0692
_refine_ls_wR_factor_ref 0.0725
_reflns_number_gt 3795
_reflns_number_total 3933
_reflns_threshold_expression >2sigma(I)
_cod_data_source_file np2000705_si_002.cif
_cod_data_source_block i11996
_cod_depositor_comments
;
The following automatic conversions were performed:

'_symmetry_cell_setting' value 'Monoclinic' changed to 'monoclinic'
according to /home/saulius/struct/CIF-dictionaries/cif_core.dic
dictionary named 'cif_core.dic' version 2.4.1 from 2010-06-29.

Automatic conversion script
Id: cif_fix_values 1715 2011-07-08 13:25:40Z adriana 
;
_cod_original_cell_volume 1272.1(6)
_cod_original_sg_symbol_H-M 'P2(1)   '
_cod_database_code 1501818

loop_
_symmetry_equiv_pos_as_xyz
'x, y, z'
'-x, y+1/2, -z'

loop_
_atom_site_label
_atom_site_type_symbol
_atom_site_fract_x
_atom_site_fract_y
_atom_site_fract_z
_atom_site_U_iso_or_equiv
_atom_site_adp_type
_atom_site_occupancy
_atom_site_symmetry_multiplicity
_atom_site_calc_flag
_atom_site_refinement_flags
O1 O -1.07614(9) 0.0804(3) 0.11078(8) 0.0386(3) Uani 1 1 d .
O2 O -0.06699(8) -0.01030(17) 0.35358(7) 0.0209(3) Uani 1 1 d .
O3 O 0.09222(8) -0.0289(2) 0.42488(8) 0.0270(3) Uani 1 1 d .
O4 O -0.64176(8) -0.0642(2) 0.34757(7) 0.0219(3) Uani 1 1 d .
O5 O -0.58398(10) -0.3684(2) 0.42452(9) 0.0418(4) Uani 1 1 d .
C1 C -0.83243(11) -0.1251(3) 0.22616(10) 0.0209(4) Uani 1 1 d .
H1A H -0.8053 -0.2371 0.2701 0.025 Uiso 1 1 calc R
H1B H -0.8199 0.0140 0.2565 0.025 Uiso 1 1 calc R
C2 C -0.94583(12) -0.1579(3) 0.18979(10) 0.0235(4) Uani 1 1 d .
H2A H -0.9590 -0.3011 0.1632 0.028 Uiso 1 1 calc R
H2B H -0.9767 -0.1495 0.2388 0.028 Uiso 1 1 calc R
C3 C -0.99115(12) 0.0091(3) 0.12125(10) 0.0250(4) Uani 1 1 d .
C4 C -0.92947(12) 0.0733(3) 0.06261(10) 0.0230(4) Uani 1 1 d .
H4 H -0.9567 0.1701 0.0163 0.028 Uiso 1 1 calc R
C5 C -0.83602(12) 0.0007(2) 0.07158(10) 0.0194(3) Uani 1 1 d .
C6 C -0.78603(12) 0.0399(3) -0.00136(10) 0.0229(4) Uani 1 1 d .
H6A H -0.8239 0.1485 -0.0422 0.027 Uiso 1 1 calc R
H6B H -0.7874 -0.0932 -0.0351 0.027 Uiso 1 1 calc R
C7 C -0.67707(11) 0.1163(3) 0.03385(10) 0.0202(3) Uani 1 1 d .
H7A H -0.6454 0.1121 -0.0148 0.024 Uiso 1 1 calc R
H7B H -0.6766 0.2657 0.0537 0.024 Uiso 1 1 calc R
C8 C -0.61576(11) -0.0220(3) 0.11158(9) 0.0170(3) Uani 1 1 d .
H8 H -0.6116 -0.1700 0.0898 0.020 Uiso 1 1 calc R
C9 C -0.66975(11) -0.0291(3) 0.18697(9) 0.0163(3) Uani 1 1 d .
H9 H -0.6801 0.1223 0.2016 0.020 Uiso 1 1 calc R
C10 C -0.77732(12) -0.1321(3) 0.15248(10) 0.0176(3) Uani 1 1 d .
C11 C -0.60225(11) -0.1313(3) 0.27393(10) 0.0189(3) Uani 1 1 d .
H11 H -0.6042 -0.2898 0.2688 0.023 Uiso 1 1 calc R
C12 C -0.49341(11) -0.0534(3) 0.30142(10) 0.0199(3) Uani 1 1 d .
H12A H -0.4916 0.0958 0.3218 0.024 Uiso 1 1 calc R
H12B H -0.4556 -0.1405 0.3514 0.024 Uiso 1 1 calc R
C13 C -0.44284(11) -0.0665(2) 0.22598(10) 0.0171(3) Uani 1 1 d .
C14 C -0.50987(12) 0.0666(3) 0.14769(10) 0.0176(3) Uani 1 1 d .
H14 H -0.5169 0.2105 0.1721 0.021 Uiso 1 1 calc R
C15 C -0.44500(12) 0.0972(3) 0.08328(10) 0.0221(4) Uani 1 1 d .
H15A H -0.4637 0.2282 0.0480 0.027 Uiso 1 1 calc R
H15B H -0.4513 -0.0259 0.0431 0.027 Uiso 1 1 calc R
C16 C -0.33693(12) 0.1147(3) 0.14562(10) 0.0209(3) Uani 1 1 d .
H16A H -0.3110 0.2603 0.1437 0.025 Uiso 1 1 calc R
H16B H -0.2929 0.0133 0.1270 0.025 Uiso 1 1 calc R
C17 C -0.34275(11) 0.0598(3) 0.24197(10) 0.0179(3) Uani 1 1 d .
H17 H -0.3514 0.1974 0.2706 0.022 Uiso 1 1 calc R
C18 C -0.43049(12) -0.3015(3) 0.20000(11) 0.0212(4) Uani 1 1 d .
H18A H -0.3967 -0.3052 0.1536 0.032 Uiso 1 1 calc R
H18B H -0.4954 -0.3678 0.1786 0.032 Uiso 1 1 calc R
H18C H -0.3916 -0.3794 0.2515 0.032 Uiso 1 1 calc R
C19 C -0.77188(13) -0.3682(3) 0.12227(11) 0.0232(4) Uani 1 1 d .
H19A H -0.7296 -0.4506 0.1706 0.035 Uiso 1 1 calc R
H19B H -0.7446 -0.3717 0.0716 0.035 Uiso 1 1 calc R
H19C H -0.8381 -0.4299 0.1057 0.035 Uiso 1 1 calc R
C20 C -0.24522(11) -0.0438(3) 0.29972(10) 0.0193(3) Uani 1 1 d .
H20 H -0.2342 -0.1769 0.2692 0.023 Uiso 1 1 calc R
C21 C -0.24983(13) -0.1084(3) 0.39363(11) 0.0277(4) Uani 1 1 d .
H21A H -0.2986 -0.2215 0.3892 0.042 Uiso 1 1 calc R
H21B H -0.2686 0.0152 0.4231 0.042 Uiso 1 1 calc R
H21C H -0.1851 -0.1596 0.4277 0.042 Uiso 1 1 calc R
C22 C -0.15679(11) 0.1070(3) 0.30278(10) 0.0192(3) Uani 1 1 d .
H22 H -0.1521 0.1254 0.2413 0.023 Uiso 1 1 calc R
C23 C -0.15872(12) 0.3284(3) 0.34248(12) 0.0259(4) Uani 1 1 d .
H23A H -0.1609 0.3164 0.4043 0.031 Uiso 1 1 calc R
H23B H -0.2176 0.4075 0.3090 0.031 Uiso 1 1 calc R
C24 C -0.06410(12) 0.4461(3) 0.33775(12) 0.0292(4) Uani 1 1 d .
H24A H -0.0653 0.5933 0.3596 0.035 Uiso 1 1 calc R
H24B H -0.0618 0.4534 0.2758 0.035 Uiso 1 1 calc R
C25 C 0.02940(12) 0.3303(3) 0.39376(11) 0.0217(4) Uani 1 1 d .
H25 H 0.0369 0.3726 0.4562 0.026 Uiso 1 1 calc R
C26 C 0.02164(12) 0.0862(3) 0.39080(10) 0.0193(3) Uani 1 1 d .
C27 C 0.12436(13) 0.4057(3) 0.37098(11) 0.0255(4) Uani 1 1 d .
H27A H 0.1349 0.5572 0.3847 0.038 Uiso 1 1 calc R
H27B H 0.1172 0.3830 0.3083 0.038 Uiso 1 1 calc R
H27C H 0.1808 0.3243 0.4056 0.038 Uiso 1 1 calc R
C28 C -0.62107(13) -0.1922(3) 0.42138(11) 0.0281(4) Uani 1 1 d .
C29 C -0.65125(14) -0.0821(4) 0.49534(11) 0.0366(5) Uani 1 1 d .
H29A H -0.7228 -0.0631 0.4785 0.055 Uiso 1 1 calc R
H29B H -0.6191 0.0570 0.5066 0.055 Uiso 1 1 calc R
H29C H -0.6314 -0.1692 0.5486 0.055 Uiso 1 1 calc R

loop_
_atom_site_aniso_label
_atom_site_aniso_U_11
_atom_site_aniso_U_22
_atom_site_aniso_U_33
_atom_site_aniso_U_23
_atom_site_aniso_U_13
_atom_site_aniso_U_12
O1 0.0206(7) 0.0618(9) 0.0358(7) 0.0095(7) 0.0116(5) 0.0138(7)
O2 0.0142(6) 0.0176(6) 0.0295(6) 0.0008(5) 0.0035(5) 0.0007(5)
O3 0.0168(6) 0.0248(6) 0.0368(6) 0.0060(5) 0.0030(5) 0.0011(5)
O4 0.0173(6) 0.0338(7) 0.0156(5) 0.0031(5) 0.0058(4) 0.0032(5)
O5 0.0422(9) 0.0496(9) 0.0375(7) 0.0215(7) 0.0175(6) 0.0130(7)
C1 0.0168(8) 0.0265(9) 0.0188(7) 0.0021(7) 0.0039(6) -0.0007(7)
C2 0.0179(9) 0.0322(9) 0.0219(8) -0.0005(7) 0.0080(7) -0.0027(7)
C3 0.0179(9) 0.0339(10) 0.0222(8) -0.0041(7) 0.0037(7) 0.0022(7)
C4 0.0203(9) 0.0267(9) 0.0207(8) 0.0026(7) 0.0034(6) 0.0016(7)
C5 0.0189(8) 0.0191(8) 0.0190(7) -0.0032(6) 0.0032(6) -0.0024(7)
C6 0.0170(8) 0.0320(9) 0.0187(8) 0.0016(7) 0.0032(6) 0.0015(7)
C7 0.0175(8) 0.0251(8) 0.0189(7) 0.0022(7) 0.0064(6) 0.0011(7)
C8 0.0167(8) 0.0178(7) 0.0165(7) -0.0006(6) 0.0045(6) 0.0008(7)
C9 0.0150(8) 0.0156(7) 0.0190(7) -0.0005(6) 0.0056(6) 0.0008(6)
C10 0.0157(8) 0.0185(8) 0.0192(7) 0.0002(6) 0.0057(6) -0.0004(6)
C11 0.0166(8) 0.0227(8) 0.0187(7) 0.0009(6) 0.0070(6) 0.0021(7)
C12 0.0173(8) 0.0244(8) 0.0173(7) 0.0017(7) 0.0036(6) 0.0008(7)
C13 0.0141(8) 0.0186(8) 0.0184(7) 0.0002(6) 0.0042(6) -0.0002(6)
C14 0.0180(8) 0.0166(7) 0.0183(7) 0.0002(6) 0.0053(6) -0.0004(6)
C15 0.0185(8) 0.0278(9) 0.0206(8) 0.0035(7) 0.0063(6) -0.0009(7)
C16 0.0175(8) 0.0241(8) 0.0223(8) 0.0025(7) 0.0075(7) -0.0010(7)
C17 0.0149(8) 0.0168(8) 0.0223(8) -0.0004(6) 0.0054(6) -0.0009(6)
C18 0.0181(9) 0.0191(8) 0.0266(8) 0.0015(7) 0.0067(7) 0.0013(7)
C19 0.0189(9) 0.0211(8) 0.0291(8) -0.0041(7) 0.0059(7) -0.0019(7)
C20 0.0162(8) 0.0189(8) 0.0223(8) 0.0008(7) 0.0046(6) 0.0002(7)
C21 0.0169(9) 0.0361(10) 0.0290(9) 0.0089(8) 0.0044(7) -0.0003(7)
C22 0.0141(8) 0.0204(8) 0.0217(7) 0.0013(7) 0.0026(6) 0.0020(7)
C23 0.0165(9) 0.0205(8) 0.0378(9) -0.0019(7) 0.0025(7) 0.0031(7)
C24 0.0207(9) 0.0179(8) 0.0451(10) 0.0000(8) 0.0023(8) 0.0002(7)
C25 0.0180(9) 0.0213(8) 0.0251(8) -0.0029(7) 0.0045(7) -0.0025(7)
C26 0.0151(9) 0.0242(9) 0.0198(7) 0.0009(7) 0.0069(7) 0.0000(7)
C27 0.0229(9) 0.0235(9) 0.0299(8) 0.0020(7) 0.0071(7) -0.0030(7)
C28 0.0153(9) 0.0478(12) 0.0208(8) 0.0082(8) 0.0043(7) -0.0003(9)
C29 0.0224(9) 0.0683(14) 0.0198(8) 0.0048(9) 0.0068(7) -0.0017(10)

loop_
_atom_type_symbol
_atom_type_description
_atom_type_scat_dispersion_real
_atom_type_scat_dispersion_imag
_atom_type_scat_source
C C 0.0030 0.0020 'International Tables Vol C Tables 4.2.6.8 and 6.1.1.4'
H H 0.0000 0.0000 'International Tables Vol C Tables 4.2.6.8 and 6.1.1.4'
O O 0.0110 0.0060 'International Tables Vol C Tables 4.2.6.8 and 6.1.1.4'

loop_
_geom_angle_atom_site_label_1
_geom_angle_atom_site_label_2
_geom_angle_atom_site_label_3
_geom_angle
C26 O2 C22 123.55(13)
C28 O4 C11 117.32(13)
C2 C1 C10 112.99(13)
C2 C1 H1A 109.0
C10 C1 H1A 109.0
C2 C1 H1B 109.0
C10 C1 H1B 109.0
H1A C1 H1B 107.8
C3 C2 C1 111.17(14)
C3 C2 H2A 109.4
C1 C2 H2A 109.4
C3 C2 H2B 109.4
C1 C2 H2B 109.4
H2A C2 H2B 108.0
O1 C3 C4 121.62(15)
O1 C3 C2 123.01(15)
C4 C3 C2 115.25(14)
C5 C4 C3 123.87(15)
C5 C4 H4 118.1
C3 C4 H4 118.1
C4 C5 C6 120.03(14)
C4 C5 C10 122.99(14)
C6 C5 C10 116.93(13)
C5 C6 C7 113.23(13)
C5 C6 H6A 108.9
C7 C6 H6A 108.9
C5 C6 H6B 108.9
C7 C6 H6B 108.9
H6A C6 H6B 107.7
C8 C7 C6 112.94(13)
C8 C7 H7A 109.0
C6 C7 H7A 109.0
C8 C7 H7B 109.0
C6 C7 H7B 109.0
H7A C7 H7B 107.8
C14 C8 C7 111.18(13)
C14 C8 C9 110.37(12)
C7 C8 C9 109.33(12)
C14 C8 H8 108.6
C7 C8 H8 108.6
C9 C8 H8 108.6
C11 C9 C8 111.51(12)
C11 C9 C10 114.95(13)
C8 C9 C10 111.26(12)
C11 C9 H9 106.2
C8 C9 H9 106.2
C10 C9 H9 106.2
C5 C10 C19 108.43(13)
C5 C10 C1 109.43(13)
C19 C10 C1 109.19(13)
C5 C10 C9 107.67(12)
C19 C10 C9 111.42(13)
C1 C10 C9 110.64(12)
O4 C11 C12 104.26(12)
O4 C11 C9 107.48(12)
C12 C11 C9 115.44(13)
O4 C11 H11 109.8
C12 C11 H11 109.8
C9 C11 H11 109.8
C13 C12 C11 113.32(12)
C13 C12 H12A 108.9
C11 C12 H12A 108.9
C13 C12 H12B 108.9
C11 C12 H12B 108.9
H12A C12 H12B 107.7
C12 C13 C18 111.22(13)
C12 C13 C14 105.74(12)
C18 C13 C14 112.53(13)
C12 C13 C17 115.50(12)
C18 C13 C17 111.05(13)
C14 C13 C17 100.24(12)
C8 C14 C15 118.98(12)
C8 C14 C13 114.19(13)
C15 C14 C13 104.15(12)
C8 C14 H14 106.2
C15 C14 H14 106.2
C13 C14 H14 106.2
C14 C15 C16 104.01(12)
C14 C15 H15A 111.0
C16 C15 H15A 111.0
C14 C15 H15B 111.0
C16 C15 H15B 111.0
H15A C15 H15B 109.0
C15 C16 C17 106.80(12)
C15 C16 H16A 110.4
C17 C16 H16A 110.4
C15 C16 H16B 110.4
C17 C16 H16B 110.4
H16A C16 H16B 108.6
C20 C17 C13 119.25(13)
C20 C17 C16 112.38(12)
C13 C17 C16 103.59(12)
C20 C17 H17 107.0
C13 C17 H17 107.0
C16 C17 H17 107.0
C13 C18 H18A 109.5
C13 C18 H18B 109.5
H18A C18 H18B 109.5
C13 C18 H18C 109.5
H18A C18 H18C 109.5
H18B C18 H18C 109.5
C10 C19 H19A 109.5
C10 C19 H19B 109.5
H19A C19 H19B 109.5
C10 C19 H19C 109.5
H19A C19 H19C 109.5
H19B C19 H19C 109.5
C21 C20 C22 111.80(13)
C21 C20 C17 113.78(13)
C22 C20 C17 109.51(13)
C21 C20 H20 107.1
C22 C20 H20 107.1
C17 C20 H20 107.1
C20 C21 H21A 109.5
C20 C21 H21B 109.5
H21A C21 H21B 109.5
C20 C21 H21C 109.5
H21A C21 H21C 109.5
H21B C21 H21C 109.5
O2 C22 C23 109.62(13)
O2 C22 C20 105.75(12)
C23 C22 C20 117.52(14)
O2 C22 H22 107.9
C23 C22 H22 107.9
C20 C22 H22 107.9
C22 C23 C24 107.62(14)
C22 C23 H23A 110.2
C24 C23 H23A 110.2
C22 C23 H23B 110.2
C24 C23 H23B 110.2
H23A C23 H23B 108.5
C23 C24 C25 111.04(15)
C23 C24 H24A 109.4
C25 C24 H24A 109.4
C23 C24 H24B 109.4
C25 C24 H24B 109.4
H24A C24 H24B 108.0
C26 C25 C27 110.84(14)
C26 C25 C24 114.03(14)
C27 C25 C24 112.19(14)
C26 C25 H25 106.4
C27 C25 H25 106.4
C24 C25 H25 106.4
O3 C26 O2 117.58(15)
O3 C26 C25 122.07(15)
O2 C26 C25 120.25(14)
C25 C27 H27A 109.5
C25 C27 H27B 109.5
H27A C27 H27B 109.5
C25 C27 H27C 109.5
H27A C27 H27C 109.5
H27B C27 H27C 109.5
O5 C28 O4 123.54(16)
O5 C28 C29 126.22(16)
O4 C28 C29 110.24(17)
C28 C29 H29A 109.5
C28 C29 H29B 109.5
H29A C29 H29B 109.5
C28 C29 H29C 109.5
H29A C29 H29C 109.5
H29B C29 H29C 109.5

loop_
_geom_bond_atom_site_label_1
_geom_bond_atom_site_label_2
_geom_bond_distance
O1 C3 1.225(2)
O2 C26 1.3436(19)
O2 C22 1.4671(19)
O3 C26 1.2060(19)
O4 C28 1.354(2)
O4 C11 1.4542(18)
O5 C28 1.196(2)
C1 C2 1.530(2)
C1 C10 1.538(2)
C1 H1A 0.9700
C1 H1B 0.9700
C2 C3 1.489(2)
C2 H2A 0.9700
C2 H2B 0.9700
C3 C4 1.462(2)
C4 C5 1.340(2)
C4 H4 0.9300
C5 C6 1.498(2)
C5 C10 1.531(2)
C6 C7 1.531(2)
C6 H6A 0.9700
C6 H6B 0.9700
C7 C8 1.529(2)
C7 H7A 0.9700
C7 H7B 0.9700
C8 C14 1.520(2)
C8 C9 1.551(2)
C8 H8 0.9800
C9 C11 1.548(2)
C9 C10 1.572(2)
C9 H9 0.9800
C10 C19 1.537(2)
C11 C12 1.527(2)
C11 H11 0.9800
C12 C13 1.520(2)
C12 H12A 0.9700
C12 H12B 0.9700
C13 C18 1.525(2)
C13 C14 1.546(2)
C13 C17 1.549(2)
C14 C15 1.526(2)
C14 H14 0.9800
C15 C16 1.547(2)
C15 H15A 0.9700
C15 H15B 0.9700
C16 C17 1.554(2)
C16 H16A 0.9700
C16 H16B 0.9700
C17 C20 1.540(2)
C17 H17 0.9800
C18 H18A 0.9600
C18 H18B 0.9600
C18 H18C 0.9600
C19 H19A 0.9600
C19 H19B 0.9600
C19 H19C 0.9600
C20 C21 1.527(2)
C20 C22 1.527(2)
C20 H20 0.9800
C21 H21A 0.9600
C21 H21B 0.9600
C21 H21C 0.9600
C22 C23 1.500(2)
C22 H22 0.9800
C23 C24 1.517(2)
C23 H23A 0.9700
C23 H23B 0.9700
C24 C25 1.524(2)
C24 H24A 0.9700
C24 H24B 0.9700
C25 C26 1.508(2)
C25 C27 1.524(2)
C25 H25 0.9800
C27 H27A 0.9600
C27 H27B 0.9600
C27 H27C 0.9600
C28 C29 1.487(3)
C29 H29A 0.9600
C29 H29B 0.9600
C29 H29C 0.9600

loop_
_geom_torsion_atom_site_label_1
_geom_torsion_atom_site_label_2
_geom_torsion_atom_site_label_3
_geom_torsion_atom_site_label_4
_geom_torsion
C10 C1 C2 C3 -58.13(18)
C1 C2 C3 O1 -147.13(17)
C1 C2 C3 C4 36.7(2)
O1 C3 C4 C5 179.65(16)
C2 C3 C4 C5 -4.1(2)
C3 C4 C5 C6 168.05(15)
C3 C4 C5 C10 -9.2(2)
C4 C5 C6 C7 135.38(16)
C10 C5 C6 C7 -47.23(19)
C5 C6 C7 C8 47.97(19)
C6 C7 C8 C14 -176.95(13)
C6 C7 C8 C9 -54.84(17)
C14 C8 C9 C11 -47.10(17)
C7 C8 C9 C11 -169.70(13)
C14 C8 C9 C10 -176.88(13)
C7 C8 C9 C10 60.53(16)
C4 C5 C10 C19 107.46(17)
C6 C5 C10 C19 -69.84(17)
C4 C5 C10 C1 -11.6(2)
C6 C5 C10 C1 171.15(13)
C4 C5 C10 C9 -131.87(15)
C6 C5 C10 C9 50.83(17)
C2 C1 C10 C5 44.22(18)
C2 C1 C10 C19 -74.32(17)
C2 C1 C10 C9 162.70(13)
C11 C9 C10 C5 175.14(12)
C8 C9 C10 C5 -56.91(16)
C11 C9 C10 C19 -66.08(17)
C8 C9 C10 C19 61.86(16)
C11 C9 C10 C1 55.60(17)
C8 C9 C10 C1 -176.46(13)
C28 O4 C11 C12 -81.33(16)
C28 O4 C11 C9 155.67(14)
C8 C9 C11 O4 160.37(12)
C10 C9 C11 O4 -71.82(16)
C8 C9 C11 C12 44.54(18)
C10 C9 C11 C12 172.35(12)
O4 C11 C12 C13 -168.60(13)
C9 C11 C12 C13 -50.95(19)
C11 C12 C13 C18 -66.45(17)
C11 C12 C13 C14 55.99(17)
C11 C12 C13 C17 165.81(13)
C7 C8 C14 C15 -55.68(19)
C9 C8 C14 C15 -177.19(13)
C7 C8 C14 C13 -179.40(12)
C9 C8 C14 C13 59.09(17)
C12 C13 C14 C8 -62.18(16)
C18 C13 C14 C8 59.42(17)
C17 C13 C14 C8 177.46(12)
C12 C13 C14 C15 166.45(12)
C18 C13 C14 C15 -71.95(16)
C17 C13 C14 C15 46.09(14)
C8 C14 C15 C16 -162.21(14)
C13 C14 C15 C16 -33.70(16)
C14 C15 C16 C17 8.09(17)
C12 C13 C17 C20 81.23(17)
C18 C13 C17 C20 -46.58(18)
C14 C13 C17 C20 -165.71(13)
C12 C13 C17 C16 -153.01(13)
C18 C13 C17 C16 79.17(15)
C14 C13 C17 C16 -39.95(14)
C15 C16 C17 C20 150.27(14)
C15 C16 C17 C13 20.24(16)
C13 C17 C20 C21 -56.15(19)
C16 C17 C20 C21 -177.61(14)
C13 C17 C20 C22 177.92(13)
C16 C17 C20 C22 56.46(17)
C26 O2 C22 C23 -34.41(19)
C26 O2 C22 C20 -162.01(13)
C21 C20 C22 O2 56.73(17)
C17 C20 C22 O2 -176.22(12)
C21 C20 C22 C23 -65.98(18)
C17 C20 C22 C23 61.08(18)
O2 C22 C23 C24 59.43(17)
C20 C22 C23 C24 -179.86(13)
C22 C23 C24 C25 -62.65(18)
C23 C24 C25 C26 37.4(2)
C23 C24 C25 C27 164.46(14)
C22 O2 C26 O3 -174.27(13)
C22 O2 C26 C25 9.1(2)
C27 C25 C26 O3 45.5(2)
C24 C25 C26 O3 173.24(14)
C27 C25 C26 O2 -138.08(14)
C24 C25 C26 O2 -10.3(2)
C11 O4 C28 O5 -10.0(2)
C11 O4 C28 C29 170.21(13)

loop_
_cod_related_entry_id
_cod_related_entry_code
_cod_related_entry_database
1 10255902 ChemSpider
